data_4105000
loop_
_publ_author_name
'Wen Zhang'
'Li-Zhuang Chen'
'Ren-Gen Xiong'
'Takayoshi Nakamura'
'Songping D. Huang'

_publ_section_title
;
 New Ferroelectrics Based on Divalent Metal Ion Alum
;
_journal_name_full 'Journal of the American Chemical Society'
_journal_page_first 12544
_journal_page_last 12545
_journal_paper_doi 10.1021/ja905399x
_journal_volume 131
_journal_year 2009
_chemical_formula_sum 'C6 H12 Cu D14 N2 O14 Se2'
_chemical_formula_weight 585.83
_chemical_name_systematic
; 
 ? 
;
_space_group_IT_number 4
_symmetry_cell_setting monoclinic
_symmetry_space_group_name_Hall 'P 2yb'
_symmetry_space_group_name_H-M 'P 1 21 1'
_atom_sites_solution_hydrogens geom
_atom_sites_solution_primary direct
_atom_sites_solution_secondary difmap
_audit_creation_method SHELXL-97
_cell_angle_alpha 90.00
_cell_angle_beta 91.936(2)
_cell_angle_gamma 90.00
_cell_formula_units_Z 2
_cell_length_a 7.1403(5)
_cell_length_b 12.6022(9)
_cell_length_c 9.9441(6)
_cell_measurement_temperature 93(2)
_cell_volume 894.29(10)
_computing_structure_refinement 'SHELXL-97 (Sheldrick, 1997)'
_computing_structure_solution 'SHELXS-97 (Sheldrick, 1990)'
_diffrn_ambient_temperature 93(2)
_diffrn_measured_fraction_theta_full 0.992
_diffrn_measured_fraction_theta_max 0.992
_diffrn_radiation_monochromator graphite
_diffrn_radiation_source 'fine-focus sealed tube'
_diffrn_radiation_type MoK\a
_diffrn_radiation_wavelength 0.71075
_diffrn_reflns_av_R_equivalents 0.0397
_diffrn_reflns_av_sigmaI/netI 0.0520
_diffrn_reflns_limit_h_max 9
_diffrn_reflns_limit_h_min -9
_diffrn_reflns_limit_k_max 16
_diffrn_reflns_limit_k_min -16
_diffrn_reflns_limit_l_max 12
_diffrn_reflns_limit_l_min -12
_diffrn_reflns_number 8589
_diffrn_reflns_theta_full 27.44
_diffrn_reflns_theta_max 27.44
_diffrn_reflns_theta_min 3.23
_exptl_absorpt_coefficient_mu 5.363
_exptl_absorpt_correction_T_max 1.0000
_exptl_absorpt_correction_T_min 0.8913
_exptl_absorpt_correction_type multi-scan
_exptl_crystal_density_diffrn 2.176
_exptl_crystal_F_000 570
_exptl_crystal_size_max 0.27
_exptl_crystal_size_mid 0.25
_exptl_crystal_size_min 0.25
_refine_diff_density_max 0.848
_refine_diff_density_min -0.742
_refine_diff_density_rms 0.106
_refine_ls_abs_structure_details 'Flack H D (1983), 1887 Friedel pairs'
_refine_ls_abs_structure_Flack 0.492(10)
_refine_ls_extinction_method none
_refine_ls_goodness_of_fit_ref 1.047
_refine_ls_hydrogen_treatment mixed
_refine_ls_matrix_type full
_refine_ls_number_parameters 227
_refine_ls_number_reflns 4007
_refine_ls_number_restraints 1
_refine_ls_restrained_S_all 1.047
_refine_ls_R_factor_all 0.0276
_refine_ls_R_factor_gt 0.0266
_refine_ls_shift/su_max 0.001
_refine_ls_shift/su_mean 0.000
_refine_ls_structure_factor_coef Fsqd
_refine_ls_weighting_details 'calc w=1/[\s^2^(Fo^2^)+(0.0289P)^2^+0.7763P] where P=(Fo^2^+2Fc^2^)/3'
_refine_ls_weighting_scheme calc
_refine_ls_wR_factor_gt 0.0697
_refine_ls_wR_factor_ref 0.0703
_reflns_number_gt 3908
_reflns_number_total 4007
_reflns_threshold_expression >2sigma(I)
_cod_data_source_file ja905399x_si_003.cif
_cod_data_source_block shelxl
_cod_original_sg_symbol_H-M 'P 21'
_cod_database_code 4105000

loop_
_symmetry_equiv_pos_as_xyz
'x, y, z'
'-x, y+1/2, -z'

loop_
_atom_site_label
_atom_site_type_symbol
_atom_site_fract_x
_atom_site_fract_y
_atom_site_fract_z
_atom_site_U_iso_or_equiv
_atom_site_adp_type
_atom_site_occupancy
_atom_site_symmetry_multiplicity
_atom_site_calc_flag
_atom_site_refinement_flags
N1 N -1.3726(4) 0.6787(2) -0.7131(3) 0.0116(7) Uani 1 1 d .
D1 D -1.4809 0.7195 -0.6952 0.014 Uiso 1 1 d R
N2 N -1.0919(4) 0.5707(2) -0.7611(3) 0.0107(6) Uani 1 1 d .
D2 D -0.9840 0.5294 -0.7784 0.013 Uiso 1 1 d R
C1 C -1.2451(5) 0.7432(3) -0.7978(4) 0.0134(7) Uani 1 1 d .
H1 H -1.1907(5) 0.8027(3) -0.7445(4) 0.016 Uiso 1 1 d R
H2 H -1.3165(5) 0.7728(3) -0.8762(4) 0.016 Uiso 1 1 d R
C2 C -1.0886(5) 0.6688(3) -0.8465(4) 0.0138(8) Uani 1 1 d .
H3 H -1.1101(5) 0.6504(3) -0.9426(4) 0.017 Uiso 1 1 d R
H4 H -0.9652(5) 0.7042(3) -0.8358(4) 0.017 Uiso 1 1 d R
C3 C -1.4331(5) 0.5798(3) -0.7850(4) 0.0163(8) Uani 1 1 d .
H5 H -1.4834(5) 0.5973(3) -0.8763(4) 0.020 Uiso 1 1 d R
H6 H -1.5327(5) 0.5439(3) -0.7351(4) 0.020 Uiso 1 1 d R
C4 C -1.2628(5) 0.5067(3) -0.7942(5) 0.0168(8) Uani 1 1 d .
H7 H -1.2725(5) 0.4470(3) -0.7301(5) 0.020 Uiso 1 1 d R
H8 H -1.2562(5) 0.4771(3) -0.8862(5) 0.020 Uiso 1 1 d R
C5 C -1.2738(5) 0.6524(3) -0.5829(4) 0.0153(8) Uani 1 1 d .
H9 H -1.3499(5) 0.6027(3) -0.5303(4) 0.018 Uiso 1 1 d R
H10 H -1.2529(5) 0.7178(3) -0.5292(4) 0.018 Uiso 1 1 d R
C6 C -1.0848(5) 0.6012(3) -0.6149(4) 0.0134(7) Uani 1 1 d .
H11 H -0.9812(5) 0.6520(3) -0.5970(4) 0.016 Uiso 1 1 d R
H12 H -1.0625(5) 0.5376(3) -0.5583(4) 0.016 Uiso 1 1 d R
Cu1 Cu -0.25617(6) 0.11385(5) -0.75624(4) 0.00895(9) Uani 1 1 d .
O1 O -0.0511(4) 0.1952(2) -0.6642(3) 0.0118(5) Uani 1 1 d .
D1B D -0.0939 0.2676 -0.6468 0.018 Uiso 1 1 d R
D1C D 0.0573 0.1974 -0.7220 0.018 Uiso 1 1 d R
O2 O -0.2673(4) 0.2348(2) -0.9414(3) 0.0152(6) Uani 1 1 d .
D2A D -0.1853 0.2954 -0.9206 0.023 Uiso 1 1 d R
D2B D -0.3961 0.2598 -0.9570 0.023 Uiso 1 1 d R
O3 O -0.4549(4) 0.1954(2) -0.6701(3) 0.0117(5) Uani 1 1 d .
D3B D -0.5673 0.1960 -0.7295 0.017 Uiso 1 1 d R
D3C D -0.4121 0.2684 -0.6545 0.017 Uiso 1 1 d R
O4 O -0.0515(4) 0.0345(2) -0.8402(3) 0.0127(6) Uani 1 1 d .
D4A D -0.0140 -0.0251 -0.7820 0.019 Uiso 1 1 d R
D4B D 0.0558 0.0818 -0.8511 0.019 Uiso 1 1 d R
O5 O -0.2591(4) -0.0143(2) -0.5819(3) 0.0195(7) Uani 1 1 d .
D5A D -0.1729 -0.0597 -0.5292 0.029 Uiso 1 1 d R
D5C D -0.3869 -0.0220 -0.5503 0.029 Uiso 1 1 d R
O6 O -0.4615(4) 0.0341(2) -0.8505(3) 0.0121(5) Uani 1 1 d .
D6A D -0.4947 -0.0276 -0.7964 0.018 Uiso 1 1 d R
D6B D -0.4198 0.0103 -0.9384 0.018 Uiso 1 1 d R
Se1 Se -0.25752(4) 0.36970(2) -0.39942(3) 0.00862(9) Uani 1 1 d .
O7 O -0.4244(3) 0.3745(3) -0.5171(2) 0.0155(5) Uani 1 1 d .
O8 O -0.2534(4) 0.4829(2) -0.3160(3) 0.0130(6) Uani 1 1 d .
O9 O -0.2975(4) 0.2709(2) -0.2978(3) 0.0165(6) Uani 1 1 d .
O14 O -0.0560(3) 0.3512(2) -0.4712(3) 0.0147(6) Uani 1 1 d .
Se2 Se -0.77073(4) 0.36108(2) -0.87535(3) 0.00806(8) Uani 1 1 d .
O10 O -0.8001(4) 0.4419(2) -0.7488(3) 0.0139(5) Uani 1 1 d .
O11 O -0.5735(3) 0.38695(19) -0.9500(3) 0.0116(6) Uani 1 1 d .
O12 O -0.9481(3) 0.3743(3) -0.9833(2) 0.0133(5) Uani 1 1 d .
O13 O -0.7638(4) 0.2380(2) -0.8208(3) 0.0126(6) Uani 1 1 d .

loop_
_atom_site_aniso_label
_atom_site_aniso_U_11
_atom_site_aniso_U_22
_atom_site_aniso_U_33
_atom_site_aniso_U_23
_atom_site_aniso_U_13
_atom_site_aniso_U_12
N1 0.0134(15) 0.0098(15) 0.0117(15) -0.0006(11) 0.0032(13) 0.0015(12)
N2 0.0096(14) 0.0089(15) 0.0136(16) -0.0033(12) 0.0005(13) 0.0014(11)
C1 0.0158(18) 0.0105(17) 0.0139(19) 0.0055(14) 0.0012(15) 0.0009(14)
C2 0.0131(17) 0.0169(18) 0.0117(18) 0.0030(14) 0.0043(15) 0.0012(14)
C3 0.0102(15) 0.0157(18) 0.023(2) -0.0050(15) -0.0001(15) -0.0004(13)
C4 0.0117(17) 0.0119(18) 0.027(2) -0.0029(16) 0.0000(16) -0.0021(14)
C5 0.0134(17) 0.0177(19) 0.0148(18) 0.0000(15) 0.0013(15) 0.0026(14)
C6 0.0160(17) 0.0130(17) 0.0107(16) 0.0006(14) -0.0050(14) -0.0001(14)
Cu1 0.00762(17) 0.00840(17) 0.01079(19) -0.00147(15) -0.00031(14) 0.00029(14)
O1 0.0123(12) 0.0110(13) 0.0122(12) -0.0015(10) 0.0016(11) 0.0001(11)
O2 0.0113(12) 0.0145(14) 0.0197(16) 0.0028(12) 0.0018(11) -0.0009(10)
O3 0.0101(12) 0.0109(13) 0.0139(13) -0.0015(10) -0.0012(11) -0.0008(10)
O4 0.0091(12) 0.0119(13) 0.0168(15) -0.0009(10) -0.0019(11) 0.0008(10)
O5 0.0116(13) 0.0207(16) 0.0260(18) 0.0117(14) -0.0028(13) 0.0024(12)
O6 0.0111(12) 0.0135(14) 0.0117(13) -0.0020(10) 0.0015(11) -0.0045(10)
Se1 0.00716(15) 0.00741(17) 0.01126(16) -0.00028(15) -0.00045(12) -0.00037(14)
O7 0.0136(11) 0.0162(14) 0.0162(12) -0.0045(12) -0.0050(10) 0.0021(12)
O8 0.0107(12) 0.0109(13) 0.0175(15) -0.0033(11) -0.0007(11) -0.0002(10)
O9 0.0145(13) 0.0139(14) 0.0210(15) 0.0075(11) -0.0006(13) -0.0027(11)
O14 0.0078(11) 0.0150(15) 0.0216(13) -0.0024(12) 0.0022(10) 0.0008(11)
Se2 0.00669(14) 0.00707(17) 0.01037(15) 0.00046(15) -0.00053(12) 0.00055(14)
O10 0.0133(12) 0.0135(13) 0.0152(14) -0.0048(11) 0.0029(11) 0.0017(11)
O11 0.0086(11) 0.0091(14) 0.0172(12) 0.0017(10) 0.0023(10) 0.0007(10)
O12 0.0101(11) 0.0151(13) 0.0141(12) 0.0042(12) -0.0057(10) -0.0006(11)
O13 0.0106(12) 0.0105(14) 0.0168(14) 0.0028(11) 0.0009(11) 0.0005(11)

loop_
_atom_type_symbol
_atom_type_description
_atom_type_scat_dispersion_real
_atom_type_scat_dispersion_imag
_atom_type_scat_source
C C 0.0033 0.0016 'International Tables Vol C Tables 4.2.6.8 and 6.1.1.4'
H H 0.0000 0.0000 'International Tables Vol C Tables 4.2.6.8 and 6.1.1.4'
Cu Cu 0.3201 1.2651 'International Tables Vol C Tables 4.2.6.8 and 6.1.1.4'
N N 0.0061 0.0033 'International Tables Vol C Tables 4.2.6.8 and 6.1.1.4'
O O 0.0106 0.0060 'International Tables Vol C Tables 4.2.6.8 and 6.1.1.4'
Se Se -0.0929 2.2259 'International Tables Vol C Tables 4.2.6.8 and 6.1.1.4'
D D 0.0000 0.0000 'International Tables Vol C Tables 4.2.6.8 and 6.1.1.4'

loop_
_geom_angle_atom_site_label_1
_geom_angle_atom_site_label_2
_geom_angle_atom_site_label_3
_geom_angle
C5 N1 C3 110.5(3)
C5 N1 C1 109.2(3)
C3 N1 C1 110.7(3)
C5 N1 D1 108.8
C3 N1 D1 108.5
C1 N1 D1 109.0
C4 N2 C2 110.4(3)
C4 N2 C6 110.7(3)
C2 N2 C6 109.6(3)
C4 N2 D2 109.1
C2 N2 D2 108.7
C6 N2 D2 108.3
H2 C1 H1 108.5
H2 C1 N1 109.89(19)
H1 C1 N1 110.16(19)
H2 C1 C2 109.8(2)
H1 C1 C2 110.6(2)
N1 C1 C2 107.8(3)
H4 C2 H3 108.5
H4 C2 N2 109.94(19)
H3 C2 N2 110.40(19)
H4 C2 C1 110.0(2)
H3 C2 C1 110.7(2)
N2 C2 C1 107.3(3)
H6 C3 H5 108.5
H6 C3 N1 110.02(19)
H5 C3 N1 110.1(2)
H6 C3 C4 109.9(2)
H5 C3 C4 110.1(2)
N1 C3 C4 108.3(3)
H7 C4 H8 108.4
H7 C4 N2 110.1(2)
H8 C4 N2 110.1(2)
H7 C4 C3 110.2(2)
H8 C4 C3 110.2(2)
N2 C4 C3 107.9(3)
H9 C5 H10 108.5
H9 C5 N1 110.32(19)
H10 C5 N1 109.97(19)
H9 C5 C6 110.2(2)
H10 C5 C6 110.0(2)
N1 C5 C6 107.8(3)
H11 C6 H12 108.5
H11 C6 N2 109.92(18)
H12 C6 N2 109.98(19)
H11 C6 C5 110.3(2)
H12 C6 C5 110.3(2)
N2 C6 C5 107.9(3)
O3 Cu1 O4 178.43(14)
O3 Cu1 O1 93.50(11)
O4 Cu1 O1 84.93(11)
O3 Cu1 O6 86.46(11)
O4 Cu1 O6 95.11(11)
O1 Cu1 O6 179.13(13)
O3 Cu1 O5 90.76(11)
O4 Cu1 O5 89.37(11)
O1 Cu1 O5 92.23(11)
O6 Cu1 O5 88.63(11)
O3 Cu1 O2 89.81(10)
O4 Cu1 O2 90.17(11)
O1 Cu1 O2 91.77(10)
O6 Cu1 O2 87.37(11)
O5 Cu1 O2 175.92(11)
Cu1 O1 D1B 109.4
Cu1 O1 D1C 109.2
D1B O1 D1C 109.5
Cu1 O2 D2A 109.3
Cu1 O2 D2B 109.5
D2A O2 D2B 109.5
Cu1 O3 D3B 109.2
Cu1 O3 D3C 109.5
D3B O3 D3C 109.5
Cu1 O4 D4A 109.2
Cu1 O4 D4B 109.3
D4A O4 D4B 109.5
Cu1 O5 D5A 140.3
Cu1 O5 D5C 109.5
D5A O5 D5C 110.2
Cu1 O6 D6A 109.3
Cu1 O6 D6B 109.5
D6A O6 D6B 109.5
O9 Se1 O7 109.30(15)
O9 Se1 O14 109.48(14)
O7 Se1 O14 108.70(13)
O9 Se1 O8 110.39(15)
O7 Se1 O8 109.06(15)
O14 Se1 O8 109.87(14)
O10 Se2 O12 108.85(14)
O10 Se2 O13 109.68(14)
O12 Se2 O13 109.01(15)
O10 Se2 O11 110.91(13)
O12 Se2 O11 109.76(13)
O13 Se2 O11 108.60(13)

loop_
_geom_bond_atom_site_label_1
_geom_bond_atom_site_label_2
_geom_bond_distance
N1 C5 1.491(5)
N1 C3 1.493(5)
N1 C1 1.500(4)
N1 D1 0.9500
N2 C4 1.490(5)
N2 C2 1.501(5)
N2 C6 1.503(5)
N2 D2 0.9500
C1 H2 0.9900
C1 H1 0.9900
C1 C2 1.549(5)
C2 H4 0.9900
C2 H3 0.9900
C3 H6 0.9900
C3 H5 0.9900
C3 C4 1.531(5)
C4 H7 0.9900
C4 H8 0.9900
C5 H9 0.9900
C5 H10 0.9900
C5 C6 1.539(5)
C6 H11 0.9900
C6 H12 0.9900
Cu1 O3 1.971(3)
Cu1 O4 1.979(3)
Cu1 O1 1.986(3)
Cu1 O6 1.986(3)
Cu1 O5 2.370(3)
Cu1 O2 2.390(3)
O1 D1B 0.9800
O1 D1C 0.9800
O2 D2A 0.9800
O2 D2B 0.9801
O3 D3B 0.9800
O3 D3C 0.9799
O4 D4A 0.9800
O4 D4B 0.9799
O5 D5A 0.9794
O5 D5C 0.9800
O6 D6A 0.9801
O6 D6B 0.9800
Se1 O9 1.635(3)
Se1 O7 1.643(3)
Se1 O14 1.644(2)
Se1 O8 1.650(3)
Se2 O10 1.638(3)
Se2 O12 1.641(2)
Se2 O13 1.644(3)
Se2 O11 1.647(2)

loop_
_geom_torsion_atom_site_label_1
_geom_torsion_atom_site_label_2
_geom_torsion_atom_site_label_3
_geom_torsion_atom_site_label_4
_geom_torsion
C5 N1 C1 H2 -169.09(19)
C3 N1 C1 H2 68.9(3)
C5 N1 C1 H1 -49.5(3)
C3 N1 C1 H1 -171.5(2)
C5 N1 C1 C2 71.2(4)
C3 N1 C1 C2 -50.7(4)
C4 N2 C2 H4 -170.0(2)
C6 N2 C2 H4 67.8(2)
C4 N2 C2 H3 -50.3(3)
C6 N2 C2 H3 -172.53(19)
C4 N2 C2 C1 70.4(4)
C6 N2 C2 C1 -51.8(4)
H2 C1 C2 H4 105.19(9)
H1 C1 C2 H4 -14.61(14)
N1 C1 C2 H4 -135.1(2)
H2 C1 C2 H3 -14.75(14)
H1 C1 C2 H3 -134.54(6)
N1 C1 C2 H3 105.0(2)
H2 C1 C2 N2 -135.3(2)
H1 C1 C2 N2 104.9(2)
N1 C1 C2 N2 -15.6(4)
C5 N1 C3 H6 68.0(3)
C1 N1 C3 H6 -170.8(2)
C5 N1 C3 H5 -172.55(19)
C1 N1 C3 H5 -51.3(3)
C5 N1 C3 C4 -52.1(4)
C1 N1 C3 C4 69.1(4)
C2 N2 C4 H7 -172.92(19)
C6 N2 C4 H7 -51.4(3)
C2 N2 C4 H8 67.6(3)
C6 N2 C4 H8 -170.8(2)
C2 N2 C4 C3 -52.6(4)
C6 N2 C4 C3 69.0(4)
H6 C3 C4 H7 -14.39(16)
H5 C3 C4 H7 -133.78(7)
N1 C3 C4 H7 105.8(3)
H6 C3 C4 H8 105.16(10)
H5 C3 C4 H8 -14.23(14)
N1 C3 C4 H8 -134.6(2)
H6 C3 C4 N2 -134.6(2)
H5 C3 C4 N2 106.0(3)
N1 C3 C4 N2 -14.4(4)
C3 N1 C5 H9 -51.0(3)
C1 N1 C5 H9 -173.14(19)
C3 N1 C5 H10 -170.7(2)
C1 N1 C5 H10 67.2(2)
C3 N1 C5 C6 69.3(4)
C1 N1 C5 C6 -52.8(4)
C4 N2 C6 H11 -171.9(2)
C2 N2 C6 H11 -49.9(3)
C4 N2 C6 H12 68.7(3)
C2 N2 C6 H12 -169.24(19)
C4 N2 C6 C5 -51.6(4)
C2 N2 C6 C5 70.4(4)
H9 C5 C6 H11 -134.27(6)
H10 C5 C6 H11 -14.65(14)
N1 C5 C6 H11 105.3(2)
H9 C5 C6 H12 -14.46(15)
H10 C5 C6 H12 105.16(9)
N1 C5 C6 H12 -134.9(2)
H9 C5 C6 N2 105.7(2)
H10 C5 C6 N2 -134.7(2)
N1 C5 C6 N2 -14.8(4)
